data_1542833
loop_
_publ_author_name
'Brooks, Lee'
'Brunelli, Michela'
'Pattison, Philip'
'Jones, Graeme R.'
'Fitch, Andrew'

_publ_section_title
;
 Crystal structures of eight mono-methyl alkanes (C~26~--C~32~) <i>via</i>
 single-crystal and powder diffraction and DFT-D optimization
;
_journal_issue 5
_journal_name_full IUCrJ
_journal_page_first 490
_journal_page_last 497
_journal_paper_doi 10.1107/S2052252515010271
_journal_volume 2
_journal_year 2015
_chemical_absolute_configuration S
_chemical_formula_moiety 'C32 H66'
_chemical_formula_sum 'C32 H66'
_chemical_formula_weight 450.87
_chemical_name_systematic
;
(<i>S</i>)-9-methylhentriacontane
;
_space_group_IT_number 4
_symmetry_cell_setting monoclinic
_symmetry_space_group_name_Hall 'P 2yb'
_symmetry_space_group_name_H-M 'P 1 21 1'
_cell_angle_alpha 90
_cell_angle_beta 115.67967(77)
_cell_angle_gamma 90
_cell_formula_units_Z 2
_cell_length_a 27.78145(44)
_cell_length_b 4.933812(40)
_cell_length_c 12.38987(21)
_cell_measurement_temperature 100
_cell_volume 1530.52(4)
_diffrn_ambient_temperature 100
_diffrn_radiation_monochromator 'Si 111'
_diffrn_radiation_type 'Synchrotron ID31 at ESRF'
_diffrn_radiation_wavelength 0.80105
_exptl_crystal_colour white
_exptl_crystal_density_diffrn 0.978
_exptl_crystal_description powder
_cod_data_source_file lc5062.cif
_cod_data_source_block 9MeC31H63
_cod_original_cell_volume 1530.525(39)
_cod_original_sg_symbol_H-M P21
_cod_database_code 1542833
_publcif_datablock.id {9d67a276-decb-4a58-bd35-697e72e737bb}

loop_
_symmetry_equiv_pos_as_xyz
'-x, y+1/2, -z'
'x, y, z'

loop_
_atom_site_label
_atom_site_type_symbol
_atom_site_fract_x
_atom_site_fract_y
_atom_site_fract_z
_atom_site_occupancy
_atom_site_B_iso_or_equiv
C1 C 0.4898414 0.7543062 1.348879 1 0.339(36)
C2 C 0.5274783 0.6154862 1.306453 1 0.339(36)
C3 C 0.5281299 0.7497689 1.196117 1 0.339(36)
C4 C 0.5670184 0.6179342 1.155426 1 0.339(36)
C5 C 0.5696063 0.7480253 1.046552 1 0.339(36)
C6 C 0.6129337 0.6231424 1.017963 1 0.339(36)
C7 C 0.6184612 0.7503767 0.9117999 1 0.339(36)
C8 C 0.6629381 0.6208377 0.8883704 1 0.339(36)
C9 C 0.6733954 0.7486892 0.7876928 1 0.339(36)
C10 C 0.7237233 0.624765 0.7857689 1 0.339(36)
C11 C 0.7401114 0.7514537 0.6945906 1 0.339(36)
C12 C 0.789405 0.6264279 0.6903409 1 0.339(36)
C13 C 0.8013625 0.7488792 0.5916639 1 0.339(36)
C14 C 0.8490576 0.6251515 0.5798124 1 0.339(36)
C15 C 0.8593282 0.7507781 0.479302 1 0.339(36)
C16 C 0.9065644 0.6269236 0.4654805 1 0.339(36)
C17 C 0.917034 0.7539421 0.3656057 1 0.339(36)
C18 C 0.9643726 0.6290546 0.3523142 1 0.339(36)
C19 C 0.9754642 0.7550117 0.2530494 1 0.339(36)
C20 C 1.023115 0.6288444 0.2415408 1 0.339(36)
C21 C 1.034756 0.7533432 0.1427046 1 0.339(36)
C22 C 1.082602 0.6273471 0.1320026 1 0.339(36)
C23 C 1.094601 0.7526194 0.03388448 1 0.339(36)
C24 C 1.142771 0.6280066 0.02390553 1 0.339(36)
C25 C 1.154809 0.7548887 -0.07384217 1 0.339(36)
C26 C 1.202139 0.6279557 -0.08642905 1 0.339(36)
C27 C 1.213018 0.7543384 -0.1860464 1 0.339(36)
C28 C 1.2594 0.6242894 -0.2016045 1 0.339(36)
C29 C 1.269307 0.7469229 -0.3032083 1 0.339(36)
C30 C 1.315378 0.6144694 -0.3192274 1 0.339(36)
C31 C 1.325706 0.7342347 -0.4205001 1 0.339(36)
C32 C 0.6252246 0.7260229 0.6653656 1 0.339(36)
H11 H 0.4898463 0.6552836 1.428173 1 0.339(36)
H12 H 0.4485283 0.7538165 1.278722 1 0.339(36)
H13 H 0.5013445 0.9669565 1.372577 1 0.339(36)
H21 H 0.5161166 0.4007083 1.286243 1 0.339(36)
H22 H 0.5682531 0.6134962 1.379389 1 0.339(36)
H31 H 0.5386901 0.9658151 1.215902 1 0.339(36)
H32 H 0.4874515 0.7473096 1.122608 1 0.339(36)
H41 H 0.5569013 0.4014339 1.136618 1 0.339(36)
H42 H 0.6071933 0.621601 1.230212 1 0.339(36)
H51 H 0.5770537 0.967376 1.062373 1 0.339(36)
H52 H 0.5305683 0.7304057 0.968318 1 0.339(36)
H61 H 0.6049362 0.4042558 1.000986 1 0.339(36)
H62 H 0.6515221 0.6366828 1.097974 1 0.339(36)
H71 H 0.6265142 0.9692725 0.9283262 1 0.339(36)
H72 H 0.5799396 0.7354094 0.8319576 1 0.339(36)
H81 H 0.654342 0.4028496 0.8692539 1 0.339(36)
H82 H 0.7002981 0.6298869 0.9718776 1 0.339(36)
H91 H 0.6813564 0.9668564 0.8088901 1 0.339(36)
H101 H 0.7169124 0.4052447 0.7675069 1 0.339(36)
H102 H 0.7569736 0.6413436 0.8759696 1 0.339(36)
H111 H 0.7469543 0.97035 0.7133869 1 0.339(36)
H112 H 0.7068671 0.7370995 0.6045856 1 0.339(36)
H121 H 0.7833847 0.4059634 0.6755632 1 0.339(36)
H122 H 0.8242645 0.6496912 0.7776829 1 0.339(36)
H131 H 0.8078462 0.9691034 0.6069706 1 0.339(36)
H132 H 0.7656458 0.7284627 0.505617 1 0.339(36)
H141 H 0.8425942 0.405141 0.5640574 1 0.339(36)
H142 H 0.8850652 0.6459781 0.6651376 1 0.339(36)
H151 H 0.8660582 0.9705605 0.4954999 1 0.339(36)
H152 H 0.8230932 0.7319872 0.3940856 1 0.339(36)
H161 H 0.8996761 0.4073686 0.448658 1 0.339(36)
H162 H 0.9426875 0.6444991 0.5508701 1 0.339(36)
H171 H 0.9239927 0.973286 0.3826052 1 0.339(36)
H172 H 0.8808756 0.736571 0.2802183 1 0.339(36)
H181 H 0.9573239 0.4095149 0.3352252 1 0.339(36)
H182 H 1.000348 0.6458172 0.4380603 1 0.339(36)
H191 H 0.9824784 0.9745628 0.2697796 1 0.339(36)
H192 H 0.9396301 0.7374361 0.167115 1 0.339(36)
H201 H 1.016082 0.4092919 0.2249008 1 0.339(36)
H202 H 1.058786 0.6462183 0.3277464 1 0.339(36)
H211 H 1.041682 0.9729059 0.1591669 1 0.339(36)
H212 H 0.9991187 0.7351569 0.05649249 1 0.339(36)
H221 H 1.075641 0.4077958 0.1151815 1 0.339(36)
H222 H 1.11811 0.6447219 0.218481 1 0.339(36)
H231 H 1.101276 0.9721947 0.05035154 1 0.339(36)
H232 H 1.059197 0.7340281 -0.0527844 1 0.339(36)
H241 H 1.136045 0.4084507 0.006810315 1 0.339(36)
H242 H 1.178189 0.6455814 0.1106567 1 0.339(36)
H251 H 1.162212 0.9739813 -0.05586401 1 0.339(36)
H252 H 1.119041 0.7405647 -0.1602038 1 0.339(36)
H261 H 1.19486 0.4088401 -0.1037804 1 0.339(36)
H262 H 1.23822 0.6436996 -0.0006922595 1 0.339(36)
H271 H 1.220993 0.9727942 -0.1680835 1 0.339(36)
H272 H 1.176567 0.741231 -0.271128 1 0.339(36)
H281 H 1.251632 0.4051718 -0.2179579 1 0.339(36)
H282 H 1.295987 0.6402395 -0.1169545 1 0.339(36)
H291 H 1.277396 0.9658169 -0.2866828 1 0.339(36)
H292 H 1.232507 0.7323925 -0.3874846 1 0.339(36)
H301 H 1.307251 0.3957607 -0.3350317 1 0.339(36)
H302 H 1.351784 0.6298205 -0.2345782 1 0.339(36)
H311 H 1.291074 0.7097318 -0.5074058 1 0.339(36)
H312 H 1.360155 0.6377799 -0.4265137 1 0.339(36)
H313 H 1.334344 0.9523819 -0.4074062 1 0.339(36)
H321 H 0.6187565 0.5143335 0.6341187 1 0.339(36)
H322 H 0.6306769 0.8473788 0.597187 1 0.339(36)
H323 H 0.5883832 0.7975569 0.6678286 1 0.339(36)

loop_
_geom_bond_atom_site_label_1
_geom_bond_atom_site_label_2
_geom_bond_distance
_ccdc_geom_bond_type
C1 C2 1.522 S
C1 H11 1.098 S
C1 H12 1.099 S
C1 H13 1.100 S
C2 C3 1.526 S
C2 H21 1.103 S
C2 H22 1.101 S
C3 C4 1.522 S
C3 H31 1.104 S
C3 H32 1.102 S
C4 C5 1.523 S
C4 H41 1.103 S
C4 H42 1.100 S
C5 C6 1.524 S
C5 H51 1.104 S
C5 H52 1.101 S
C6 C7 1.524 S
C6 H61 1.104 S
C6 H62 1.102 S
C7 C8 1.527 S
C7 H71 1.104 S
C7 H72 1.101 S
C8 C9 1.534 S
C8 H81 1.105 S
C8 H82 1.103 S
C9 C10 1.536 S
C9 C32 1.531 S
C9 H91 1.107 S
C10 C11 1.523 S
C10 H101 1.105 S
C10 H102 1.102 S
C11 C12 1.524 S
C11 H111 1.104 S
C11 H112 1.100 S
C12 C13 1.524 S
C12 H121 1.104 S
C12 H122 1.101 S
C13 C14 1.522 S
C13 H131 1.104 S
C13 H132 1.102 S
C14 C15 1.524 S
C14 H141 1.104 S
C14 H142 1.101 S
C15 C16 1.523 S
C15 H151 1.104 S
C15 H152 1.102 S
C16 C17 1.524 S
C16 H161 1.104 S
C16 H162 1.102 S
C17 C18 1.524 S
C17 H171 1.104 S
C17 H172 1.102 S
C18 C19 1.524 S
C18 H181 1.104 S
C18 H182 1.102 S
C19 C20 1.524 S
C19 H191 1.104 S
C19 H192 1.102 S
C20 C21 1.524 S
C20 H201 1.104 S
C20 H202 1.102 S
C21 C22 1.524 S
C21 H211 1.104 S
C21 H212 1.102 S
C22 C23 1.524 S
C22 H221 1.104 S
C22 H222 1.102 S
C23 C24 1.525 S
C23 H231 1.104 S
C23 H232 1.102 S
C24 C25 1.524 S
C24 H241 1.104 S
C24 H242 1.102 S
C25 C26 1.525 S
C25 H251 1.104 S
C25 H252 1.102 S
C26 C27 1.525 S
C26 H261 1.104 S
C26 H262 1.103 S
C27 C28 1.524 S
C27 H271 1.104 S
C27 H272 1.102 S
C28 C29 1.526 S
C28 H281 1.104 S
C28 H282 1.103 S
C29 C30 1.525 S
C29 H291 1.104 S
C29 H292 1.102 S
C30 C31 1.523 S
C30 H301 1.103 S
C30 H302 1.100 S
C31 H311 1.097 S
C31 H312 1.100 S
C31 H313 1.099 S
C32 H321 1.102 S
C32 H322 1.098 S
C32 H323 1.096 S
